data_4349469
loop_
_publ_author_name
'Porwol, Luzian'
'Henson, Alon'
'Kitson, Philip J.'
'Long, De-Liang'
'Cronin, Leroy'

_publ_section_title
;
 On the fly multi-modal observation of ligand synthesis and complexation
 of Cu complexes in flow with &#x2018;benchtop&#x2019; NMR and mass
 spectrometry
;
_journal_issue 7
_journal_name_full 'Inorganic Chemistry Frontiers'
_journal_page_first 919
_journal_paper_doi 10.1039/C6QI00079G
_journal_volume 3
_journal_year 2016
_chemical_formula_sum 'C79 H74 Cu3 F12 N12 O5 P2'
_chemical_formula_weight 1752.06
_space_group_crystal_system trigonal
_space_group_IT_number 167
_space_group_name_Hall '-R 3 2"c'
_space_group_name_H-M_alt 'R -3 c :H'
_atom_sites_solution_hydrogens geom
_atom_sites_solution_primary direct
_atom_sites_solution_secondary 'F map'
_audit_creation_method SHELXL-2013
_audit_update_record
;
2015-02-20 deposited with the CCDC.
2016-05-11 downloaded from the CCDC.
;
_cell_angle_alpha 90
_cell_angle_beta 90
_cell_angle_gamma 120
_cell_formula_units_Z 6
_cell_length_a 13.8259(10)
_cell_length_b 13.8259(10)
_cell_length_c 68.225(10)
_cell_measurement_reflns_used 3665
_cell_measurement_temperature 150(2)
_cell_measurement_theta_max 19.8
_cell_measurement_theta_min 2.93
_cell_volume 11294(2)
_computing_cell_refinement Apex2
_computing_data_collection Apex2
_computing_data_reduction Apex2
_computing_molecular_graphics dimond3
_computing_publication_material WinGX
_computing_structure_refinement 'SHELXL-2013 (Sheldrick, 2013)'
_computing_structure_solution 'SHELXS-2013 (Sheldrick, 2013)'
_diffrn_ambient_temperature 150(2)
_diffrn_measured_fraction_theta_full 0.999
_diffrn_measured_fraction_theta_max 0.989
_diffrn_measurement_device_type 'Bruker Apex II Quasar'
_diffrn_measurement_method '\w & \p scans'
_diffrn_radiation_type MoK\a
_diffrn_radiation_wavelength 0.71073
_diffrn_reflns_av_R_equivalents 0.0724
_diffrn_reflns_av_unetI/netI 0.0451
_diffrn_reflns_Laue_measured_fraction_full 0.999
_diffrn_reflns_Laue_measured_fraction_max 0.989
_diffrn_reflns_limit_h_max 16
_diffrn_reflns_limit_h_min -15
_diffrn_reflns_limit_k_max 16
_diffrn_reflns_limit_k_min -16
_diffrn_reflns_limit_l_max 84
_diffrn_reflns_limit_l_min -82
_diffrn_reflns_number 26387
_diffrn_reflns_point_group_measured_fraction_full 0.999
_diffrn_reflns_point_group_measured_fraction_max 0.989
_diffrn_reflns_theta_full 25.242
_diffrn_reflns_theta_max 25.985
_diffrn_reflns_theta_min 2.078
_diffrn_source '30 W microfocus sealed tube'
_exptl_absorpt_coefficient_mu 0.974
_exptl_absorpt_correction_T_max 1.000
_exptl_absorpt_correction_T_min 0.856
_exptl_absorpt_correction_type empirical
_exptl_absorpt_process_details SADABS
_exptl_crystal_colour blue
_exptl_crystal_density_diffrn 1.546
_exptl_crystal_density_method none
_exptl_crystal_description block
_exptl_crystal_F_000 5382
_exptl_crystal_size_max 0.090
_exptl_crystal_size_mid 0.050
_exptl_crystal_size_min 0.040
_refine_diff_density_max 0.36
_refine_diff_density_min -0.37
_refine_diff_density_rms 0.06
_refine_ls_extinction_method none
_refine_ls_goodness_of_fit_ref 1.056
_refine_ls_hydrogen_treatment constr
_refine_ls_matrix_type full
_refine_ls_number_parameters 203
_refine_ls_number_reflns 2447
_refine_ls_number_restraints 0
_refine_ls_restrained_S_all 1.056
_refine_ls_R_factor_all 0.091
_refine_ls_R_factor_gt 0.044
_refine_ls_shift/su_max 0.001
_refine_ls_shift/su_mean 0.000
_refine_ls_structure_factor_coef Fsqd
_refine_ls_weighting_details 'w=1/[\s^2^(Fo^2^)+(0.0620P)^2^+27.4471P] where P=(Fo^2^+2Fc^2^)/3'
_refine_ls_weighting_scheme calc
_refine_ls_wR_factor_gt 0.110
_refine_ls_wR_factor_ref 0.141
_reflns_Friedel_coverage 0.000
_reflns_number_gt 1476
_reflns_number_total 2447
_reflns_threshold_expression 'I > 2\s(I)'
_cod_data_source_file c6qi00079g2.cif
_cod_data_source_block lp441
_cod_depositor_comments
;
The following automatic conversions were performed:

data item '_atom_sites_solution_primary' value 'direct methods' was
changed to 'direct'.

Automatic conversion script
Id: cif_fix_values 6909 2019-04-08 15:41:33Z antanas 
;
_cod_database_code 4349469
_shelx_space_group_comment
;
The symmetry employed for this shelxl refinement is uniquely defined
by the following loop, which should always be used as a source of
symmetry information in preference to the above space-group names.
They are only intended as comments.
;
_shelx_estimated_absorpt_t_min 0.917
_shelx_estimated_absorpt_t_max 0.962
_shelxl_version_number 2013-4

loop_
_space_group_symop_operation_xyz
'x, y, z'
'-y, x-y, z'
'-x+y, -x, z'
'y, x, -z+1/2'
'x-y, -y, -z+1/2'
'-x, -x+y, -z+1/2'
'x+2/3, y+1/3, z+1/3'
'-y+2/3, x-y+1/3, z+1/3'
'-x+y+2/3, -x+1/3, z+1/3'
'y+2/3, x+1/3, -z+5/6'
'x-y+2/3, -y+1/3, -z+5/6'
'-x+2/3, -x+y+1/3, -z+5/6'
'x+1/3, y+2/3, z+2/3'
'-y+1/3, x-y+2/3, z+2/3'
'-x+y+1/3, -x+2/3, z+2/3'
'y+1/3, x+2/3, -z+7/6'
'x-y+1/3, -y+2/3, -z+7/6'
'-x+1/3, -x+y+2/3, -z+7/6'
'-x, -y, -z'
'y, -x+y, -z'
'x-y, x, -z'
'-y, -x, z-1/2'
'-x+y, y, z-1/2'
'x, x-y, z-1/2'
'-x+2/3, -y+1/3, -z+1/3'
'y+2/3, -x+y+1/3, -z+1/3'
'x-y+2/3, x+1/3, -z+1/3'
'-y+2/3, -x+1/3, z-1/6'
'-x+y+2/3, y+1/3, z-1/6'
'x+2/3, x-y+1/3, z-1/6'
'-x+1/3, -y+2/3, -z+2/3'
'y+1/3, -x+y+2/3, -z+2/3'
'x-y+1/3, x+2/3, -z+2/3'
'-y+1/3, -x+2/3, z+1/6'
'-x+y+1/3, y+2/3, z+1/6'
'x+1/3, x-y+2/3, z+1/6'

loop_
_atom_site_label
_atom_site_type_symbol
_atom_site_fract_x
_atom_site_fract_y
_atom_site_fract_z
_atom_site_U_iso_or_equiv
_atom_site_adp_type
_atom_site_occupancy
_atom_site_site_symmetry_order
_atom_site_calc_flag
_atom_site_refinement_flags_posn
_atom_site_refinement_flags_adp
_atom_site_refinement_flags_occupancy
_atom_site_disorder_assembly
_atom_site_disorder_group
Cu1 Cu 0.46724(4) 0.3333 0.0833 0.0460(3) Uani 1 2 d S T P A .
O1 O 0.5613(4) 0.2632(4) 0.08342(9) 0.0407(13) Uani 0.5 1 d . . P . .
N1 N 0.4630(3) 0.3266(3) 0.05391(6) 0.0544(9) Uani 1 1 d . . . . .
N2 N 0.4148(3) 0.4514(3) 0.07722(7) 0.0603(10) Uani 1 1 d . . . . .
C C 0.6667 0.3333 0.0833 0.036(2) Uani 1 6 d S T P . .
C1 C 0.4898(3) 0.2658(4) 0.04243(7) 0.0630(13) Uani 1 1 d . . . A 1
H1 H 0.5090 0.2158 0.0485 0.076 Uiso 1 1 calc R U . A 1
C2 C 0.4912(4) 0.2716(5) 0.02228(8) 0.0783(15) Uani 1 1 d . . . A 1
H2 H 0.5122 0.2273 0.0147 0.094 Uiso 1 1 calc R U . A 1
C3 C 0.4626(4) 0.3408(6) 0.01342(9) 0.0884(18) Uani 1 1 d . . . A 1
H3 H 0.4640 0.3465 -0.0005 0.106 Uiso 1 1 calc R U . A 1
C4 C 0.4311(4) 0.4038(5) 0.02485(9) 0.0845(17) Uani 1 1 d . . . A 1
H4 H 0.4086 0.4515 0.0189 0.101 Uiso 1 1 calc R U . A 1
C5 C 0.4333(4) 0.3955(4) 0.04521(8) 0.0635(13) Uani 1 1 d . . . A 1
C6 C 0.4019(4) 0.4578(4) 0.05883(9) 0.0701(15) Uani 1 1 d . . . A 1
H6 H 0.3725 0.5022 0.0540 0.084 Uiso 1 1 calc R U . A 1
C7 C 0.3728(4) 0.5042(4) 0.09096(10) 0.0797(16) Uani 1 1 d . . . B 1
H7A H 0.3013 0.4452 0.0965 0.096 Uiso 1 1 calc R U . B 1
H7B H 0.3565 0.5556 0.0834 0.096 Uiso 1 1 calc R U . B 1
C8 C 0.4478(14) 0.5674(19) 0.1074(3) 0.086(11) Uani 0.5 1 d G . P B 1
C9 C 0.3996(10) 0.5529(18) 0.1258(3) 0.088(6) Uani 0.5 1 d G . P B 1
H9 H 0.3218 0.5034 0.1275 0.106 Uiso 0.5 1 calc R U P B 1
C10 C 0.4653(13) 0.6109(18) 0.1418(2) 0.116(7) Uani 0.5 1 d G . P B 1
H10 H 0.4324 0.6010 0.1544 0.139 Uiso 0.5 1 calc R U P B 1
C11 C 0.5792(12) 0.6834(16) 0.13939(18) 0.124(10) Uani 0.5 1 d G . P B 1
H11 H 0.6241 0.7230 0.1503 0.149 Uiso 0.5 1 calc R U P B 1
C12 C 0.6273(10) 0.6979(17) 0.1210(2) 0.092(6) Uani 0.5 1 d G . P B 1
H12 H 0.7052 0.7474 0.1193 0.111 Uiso 0.5 1 calc R U P B 1
C13 C 0.5616(15) 0.640(2) 0.10494(18) 0.081(5) Uani 0.5 1 d G . P B 1
H13 H 0.5946 0.6498 0.0923 0.097 Uiso 0.5 1 calc R U P B 1
C8' C 0.4597(14) 0.5752(18) 0.1055(3) 0.067(8) Uani 0.5 1 d G . P C 2
C9' C 0.4385(11) 0.5731(18) 0.1254(3) 0.105(8) Uani 0.5 1 d G . P C 2
H9' H 0.3669 0.5214 0.1305 0.126 Uiso 0.5 1 calc R U P C 2
C10' C 0.5222(14) 0.6466(17) 0.1380(2) 0.139(11) Uani 0.5 1 d G . P C 2
H10' H 0.5077 0.6451 0.1517 0.166 Uiso 0.5 1 calc R U P C 2
C11' C 0.6270(12) 0.7222(14) 0.13064(18) 0.098(7) Uani 0.5 1 d G . P C 2
H11' H 0.6842 0.7725 0.1392 0.118 Uiso 0.5 1 calc R U P C 2
C12' C 0.6482(11) 0.7244(17) 0.11068(19) 0.102(6) Uani 0.5 1 d G . P C 2
H12' H 0.7198 0.7761 0.1056 0.123 Uiso 0.5 1 calc R U P C 2
C13' C 0.5645(16) 0.651(2) 0.09810(17) 0.095(7) Uani 0.5 1 d G . P C 2
H13' H 0.5789 0.6523 0.0845 0.114 Uiso 0.5 1 calc R U P C 2
P1 P 0.3333 0.6667 0.03212(3) 0.0544(5) Uani 1 3 d S T P . .
F1 F 0.24592(19) 0.5593(2) 0.04649(4) 0.0713(8) Uani 1 1 d . . . . .
F2 F 0.4226(2) 0.7747(2) 0.01838(5) 0.0839(9) Uani 1 1 d . . . . .

loop_
_atom_site_aniso_label
_atom_site_aniso_U_11
_atom_site_aniso_U_22
_atom_site_aniso_U_33
_atom_site_aniso_U_23
_atom_site_aniso_U_13
_atom_site_aniso_U_12
Cu1 0.0313(3) 0.0410(4) 0.0688(5) 0.0077(3) 0.00383(17) 0.0205(2)
O1 0.029(2) 0.031(2) 0.061(3) 0.001(3) -0.002(3) 0.014(2)
N1 0.0340(18) 0.054(2) 0.073(2) 0.0095(19) -0.0041(17) 0.0207(17)
N2 0.040(2) 0.040(2) 0.104(3) 0.011(2) 0.004(2) 0.0212(17)
C 0.028(3) 0.028(3) 0.053(6) 0.000 0.000 0.0140(14)
C1 0.040(2) 0.077(3) 0.075(3) -0.005(3) -0.005(2) 0.032(2)
C2 0.055(3) 0.106(5) 0.071(4) -0.005(3) -0.004(3) 0.038(3)
C3 0.063(3) 0.115(5) 0.068(3) 0.009(4) 0.003(3) 0.031(3)
C4 0.063(3) 0.084(4) 0.090(4) 0.034(3) -0.009(3) 0.024(3)
C5 0.045(3) 0.058(3) 0.082(4) 0.018(3) 0.001(2) 0.022(2)
C6 0.050(3) 0.050(3) 0.109(4) 0.028(3) -0.008(3) 0.024(2)
C7 0.051(3) 0.055(3) 0.135(5) 0.001(3) 0.000(3) 0.028(2)
C8 0.062(13) 0.033(11) 0.17(3) 0.023(14) 0.033(17) 0.030(10)
C9 0.073(10) 0.091(12) 0.108(15) -0.014(10) 0.004(9) 0.047(8)
C10 0.132(18) 0.143(18) 0.105(13) 0.029(12) 0.040(12) 0.093(17)
C11 0.14(2) 0.16(2) 0.12(2) -0.019(16) -0.025(15) 0.108(19)
C12 0.060(9) 0.099(15) 0.109(18) -0.025(13) -0.031(10) 0.032(9)
C13 0.048(10) 0.078(11) 0.108(11) 0.000(10) 0.005(8) 0.025(8)
C8' 0.047(11) 0.064(16) 0.100(15) -0.015(11) -0.017(9) 0.036(11)
C9' 0.095(14) 0.081(13) 0.15(2) -0.005(14) 0.034(16) 0.051(10)
C10' 0.18(3) 0.123(17) 0.13(2) -0.027(14) 0.041(17) 0.082(18)
C11' 0.115(14) 0.110(14) 0.088(16) -0.049(12) -0.042(12) 0.070(12)
C12' 0.089(11) 0.122(16) 0.113(15) -0.018(13) -0.006(10) 0.066(11)
C13' 0.059(11) 0.076(12) 0.134(14) -0.025(12) -0.028(10) 0.021(9)
P1 0.0431(7) 0.0431(7) 0.0769(14) 0.000 0.000 0.0215(3)
F1 0.0498(15) 0.0462(14) 0.115(2) 0.0195(14) 0.0145(14) 0.0217(12)
F2 0.0727(18) 0.0689(18) 0.104(2) 0.0318(16) 0.0269(16) 0.0309(15)

loop_
_atom_type_symbol
_atom_type_description
_atom_type_scat_dispersion_real
_atom_type_scat_dispersion_imag
_atom_type_scat_source
Cu Cu 0.3201 1.2651 'International Tables Vol C Tables 4.2.6.8 and 6.1.1.4'
O O 0.0106 0.0060 'International Tables Vol C Tables 4.2.6.8 and 6.1.1.4'
N N 0.0061 0.0033 'International Tables Vol C Tables 4.2.6.8 and 6.1.1.4'
C C 0.0033 0.0016 'International Tables Vol C Tables 4.2.6.8 and 6.1.1.4'
H H 0.0000 0.0000 'International Tables Vol C Tables 4.2.6.8 and 6.1.1.4'
P P 0.1023 0.0942 'International Tables Vol C Tables 4.2.6.8 and 6.1.1.4'
F F 0.0171 0.0103 'International Tables Vol C Tables 4.2.6.8 and 6.1.1.4'

loop_
_geom_angle_atom_site_label_1
_geom_angle_atom_site_label_2
_geom_angle_atom_site_label_3
_geom_angle
_geom_angle_site_symmetry_1
_geom_angle_site_symmetry_3
O1 Cu1 O1 50.4(3) . 17_554
O1 Cu1 N1 91.1(2) . 17_554
O1 Cu1 N1 89.5(2) 17_554 17_554
O1 Cu1 N1 89.5(2) . .
O1 Cu1 N1 91.1(2) 17_554 .
N1 Cu1 N1 179.33(19) 17_554 .
O1 Cu1 N2 111.80(15) . 17_554
O1 Cu1 N2 159.51(18) 17_554 17_554
N1 Cu1 N2 80.02(16) 17_554 17_554
N1 Cu1 N2 99.48(15) . 17_554
O1 Cu1 N2 159.51(18) . .
O1 Cu1 N2 111.80(15) 17_554 .
N1 Cu1 N2 99.49(15) 17_554 .
N1 Cu1 N2 80.02(16) . .
N2 Cu1 N2 87.43(18) 17_554 .
O1 O1 C 70.81(19) 16_544 .
O1 O1 O1 119.99(3) 16_544 17_554
C O1 O1 49.19(18) . 17_554
O1 O1 Cu1 175.1(4) 16_544 .
C O1 Cu1 114.0(3) . .
O1 O1 Cu1 64.81(13) 17_554 .
C1 N1 C5 117.8(4) . .
C1 N1 Cu1 127.4(3) . .
C5 N1 Cu1 114.8(3) . .
C6 N2 C7 119.1(4) . .
C6 N2 Cu1 111.0(3) . .
C7 N2 Cu1 128.6(4) . .
O1 C O1 81.6(4) 17_554 .
O1 C O1 158.4(4) 17_554 2_655
O1 C O1 119.999(6) . 2_655
O1 C O1 120.004(6) 17_554 16_544
O1 C O1 38.4(4) . 16_544
O1 C O1 81.6(4) 2_655 16_544
O1 C O1 38.4(4) 17_554 3_665
O1 C O1 119.997(6) . 3_665
O1 C O1 119.998(7) 2_655 3_665
O1 C O1 158.4(4) 16_544 3_665
O1 C O1 120.001(7) 17_554 18_654
O1 C O1 158.4(4) . 18_654
O1 C O1 38.4(4) 2_655 18_654
O1 C O1 119.989(7) 16_544 18_654
O1 C O1 81.6(4) 3_665 18_654
N1 C1 C2 123.5(5) . .
C3 C2 C1 119.2(6) . .
C2 C3 C4 119.2(5) . .
C3 C4 C5 118.7(5) . .
N1 C5 C4 121.5(5) . .
N1 C5 C6 114.7(4) . .
C4 C5 C6 123.8(5) . .
N2 C6 C5 119.2(4) . .
N2 C7 C8 116.1(10) . .
C9 C8 C13 120.0 . .
C9 C8 C7 117.1(14) . .
C13 C8 C7 122.9(14) . .
C10 C9 C8 120.0 . .
C11 C10 C9 120.0 . .
C10 C11 C12 120.0 . .
C13 C12 C11 120.0 . .
C12 C13 C8 120.0 . .
C9' C8' C13' 120.0 . .
C8' C9' C10' 120.0 . .
C11' C10' C9' 120.0 . .
C10' C11' C12' 120.0 . .
C13' C12' C11' 120.0 . .
C12' C13' C8' 120.0 . .
F2 P1 F2 91.59(18) . 2_665
F2 P1 F2 91.59(18) . 3_565
F2 P1 F2 91.59(18) 2_665 3_565
F2 P1 F1 89.87(14) . 3_565
F2 P1 F1 89.06(14) 2_665 3_565
F2 P1 F1 178.39(18) 3_565 3_565
F2 P1 F1 89.06(14) . 2_665
F2 P1 F1 178.39(18) 2_665 2_665
F2 P1 F1 89.87(14) 3_565 2_665
F1 P1 F1 89.46(16) 3_565 2_665
F2 P1 F1 178.38(19) . .
F2 P1 F1 89.87(14) 2_665 .
F2 P1 F1 89.07(14) 3_565 .
F1 P1 F1 89.46(16) 3_565 .
F1 P1 F1 89.46(16) 2_665 .

loop_
_geom_bond_atom_site_label_1
_geom_bond_atom_site_label_2
_geom_bond_distance
_geom_bond_site_symmetry_2
Cu1 O1 1.973(4) .
Cu1 O1 1.973(4) 17_554
Cu1 N1 2.009(4) 17_554
Cu1 N1 2.009(4) .
Cu1 N2 2.132(3) 17_554
Cu1 N2 2.132(3) .
O1 O1 0.845(8) 16_544
O1 C 1.285(4) .
O1 O1 1.679(9) 17_554
N1 C1 1.330(6) .
N1 C5 1.349(5) .
N2 C6 1.276(6) .
N2 C7 1.475(6) .
C O1 1.284(4) 17_554
C O1 1.285(4) 2_655
C O1 1.285(4) 16_544
C O1 1.285(4) 3_665
C O1 1.285(4) 18_654
C1 C2 1.377(6) .
C2 C3 1.347(8) .
C3 C4 1.391(8) .
C4 C5 1.396(7) .
C5 C6 1.472(7) .
C7 C8 1.479(13) .
C8 C9 1.3900 .
C8 C13 1.3900 .
C9 C10 1.3900 .
C10 C11 1.3900 .
C11 C12 1.3900 .
C12 C13 1.3900 .
C8' C9' 1.3900 .
C8' C13' 1.3900 .
C9' C10' 1.3900 .
C10' C11' 1.3900 .
C11' C12' 1.3900 .
C12' C13' 1.3900 .
P1 F2 1.670(3) .
P1 F2 1.670(3) 2_665
P1 F2 1.670(3) 3_565
P1 F1 1.682(3) 3_565
P1 F1 1.682(3) 2_665
P1 F1 1.682(3) .
